data_7225760
loop_
_publ_author_name
'kang, zhenhui'
'Li, Kaixuan'
'hu, hai liang'
'Liu, Beibei'
'Lin, Xiaoling'
'Huang, Hui'
'liu, yang'

_publ_section_title
;
 Coordinate-polymerized organic ligand towards efficient catalyst for
 selective hydrocarbons oxidation
;
_journal_name_full 'RSC Adv.'
_journal_paper_doi 10.1039/C6RA12422D
_journal_year 2016
_chemical_formula_moiety 'C35 H30 Co N4 O6'
_chemical_formula_sum 'C35 H30 Co N4 O6'
_chemical_formula_weight 661.56
_chemical_name_systematic
; 
 ? 
;
_space_group_IT_number 14
_space_group_name_Hall '-P 2ybc'
_symmetry_cell_setting monoclinic
_symmetry_space_group_name_Hall '-P 2ybc'
_symmetry_space_group_name_H-M 'P 1 21/c 1'
_atom_sites_solution_hydrogens geom
_atom_sites_solution_primary direct
_atom_sites_solution_secondary difmap
_audit_creation_method SHELXL-97
_audit_update_record
;
2016-05-04 deposited with the CCDC.
2016-06-28 downloaded from the CCDC.
;
_cell_angle_alpha 90.00
_cell_angle_beta 126.581(6)
_cell_angle_gamma 90.00
_cell_formula_units_Z 4
_cell_length_a 12.4940(17)
_cell_length_b 15.187(2)
_cell_length_c 20.2212(19)
_cell_measurement_reflns_used 3167
_cell_measurement_temperature 296(2)
_cell_measurement_theta_max 24.70
_cell_measurement_theta_min 2.43
_cell_volume 3081.1(7)
_computing_cell_refinement 'Bruker SAINT'
_computing_data_collection 'Bruker APEX2'
_computing_data_reduction 'Bruker SAINT'
_computing_molecular_graphics 'Bruker SHELXTL'
_computing_publication_material 'Bruker SHELXTL'
_computing_structure_refinement 'SHELXL-97 (Sheldrick, 1997)'
_computing_structure_solution 'SHELXS-97 (Sheldrick, 1990)'
_diffrn_ambient_temperature 296(2)
_diffrn_measured_fraction_theta_full 0.996
_diffrn_measured_fraction_theta_max 0.996
_diffrn_measurement_device_type 'Bruker APEX-II CCD'
_diffrn_measurement_method '\f and \w scans'
_diffrn_radiation_monochromator graphite
_diffrn_radiation_source 'fine-focus sealed tube'
_diffrn_radiation_type MoK\a
_diffrn_radiation_wavelength 0.71073
_diffrn_reflns_av_R_equivalents 0.0433
_diffrn_reflns_av_sigmaI/netI 0.0460
_diffrn_reflns_limit_h_max 14
_diffrn_reflns_limit_h_min -14
_diffrn_reflns_limit_k_max 18
_diffrn_reflns_limit_k_min -18
_diffrn_reflns_limit_l_max 16
_diffrn_reflns_limit_l_min -24
_diffrn_reflns_number 15813
_diffrn_reflns_theta_full 25.05
_diffrn_reflns_theta_max 25.05
_diffrn_reflns_theta_min 1.84
_exptl_absorpt_coefficient_mu 0.611
_exptl_absorpt_correction_T_max 0.9414
_exptl_absorpt_correction_T_min 0.9140
_exptl_absorpt_correction_type multi-scan
_exptl_absorpt_process_details '(SADABS; Sheldrick, 2003)'
_exptl_crystal_colour purple
_exptl_crystal_density_diffrn 1.426
_exptl_crystal_density_method 'not measured'
_exptl_crystal_description block
_exptl_crystal_F_000 1372
_exptl_crystal_size_max 0.15
_exptl_crystal_size_mid 0.10
_exptl_crystal_size_min 0.10
_refine_diff_density_max 0.448
_refine_diff_density_min -0.515
_refine_diff_density_rms 0.057
_refine_ls_extinction_method none
_refine_ls_goodness_of_fit_ref 1.009
_refine_ls_hydrogen_treatment constr
_refine_ls_matrix_type full
_refine_ls_number_parameters 415
_refine_ls_number_reflns 5433
_refine_ls_number_restraints 1
_refine_ls_restrained_S_all 1.012
_refine_ls_R_factor_all 0.0653
_refine_ls_R_factor_gt 0.0421
_refine_ls_shift/su_max 0.001
_refine_ls_shift/su_mean 0.000
_refine_ls_structure_factor_coef Fsqd
_refine_ls_weighting_details 'calc w=1/[\s^2^(Fo^2^)+(0.0725P)^2^+0.3258P] where P=(Fo^2^+2Fc^2^)/3'
_refine_ls_weighting_scheme calc
_refine_ls_wR_factor_gt 0.1079
_refine_ls_wR_factor_ref 0.1228
_reflns_number_gt 3975
_reflns_number_total 5433
_reflns_threshold_expression >2sigma(I)
_cod_data_source_file c6ra12422d2.cif
_cod_data_source_block 1
_cod_original_sg_symbol_H-M 'P 21/c'
_cod_database_code 7225760

loop_
_symmetry_equiv_pos_as_xyz
'x, y, z'
'-x, y+1/2, -z+1/2'
'-x, -y, -z'
'x, -y-1/2, z-1/2'

loop_
_atom_site_label
_atom_site_type_symbol
_atom_site_fract_x
_atom_site_fract_y
_atom_site_fract_z
_atom_site_U_iso_or_equiv
_atom_site_adp_type
_atom_site_occupancy
_atom_site_symmetry_multiplicity
_atom_site_calc_flag
_atom_site_refinement_flags
Co1 Co 0.18056(3) 0.33569(2) 0.30769(2) 0.03249(14) Uani 1 1 d U
O1 O 0.3128(2) 0.22791(14) 0.33654(12) 0.0485(5) Uani 1 1 d .
O2 O 0.30662(19) 0.28377(14) 0.43355(12) 0.0454(5) Uani 1 1 d .
O3 O 0.6305(2) 0.07407(16) 0.52029(13) 0.0599(6) Uani 1 1 d .
O4 O 0.0163(2) 0.24907(14) 0.23927(12) 0.0491(5) Uani 1 1 d U
O5 O 0.05834(19) 0.33648(14) 0.17167(12) 0.0454(5) Uani 1 1 d .
O6 O -0.3060(2) 0.15683(16) 0.01447(14) 0.0623(7) Uani 1 1 d .
N1 N 0.3146(2) 0.43124(14) 0.32359(13) 0.0311(5) Uani 1 1 d .
N2 N 0.0638(2) 0.42509(15) 0.32015(14) 0.0370(5) Uani 1 1 d .
N3 N 0.6135(3) 0.0870(2) 0.58272(16) 0.0584(8) Uani 1 1 d .
N4 N -0.2691(3) 0.1874(2) -0.03502(16) 0.0584(8) Uani 1 1 d .
C1 C 0.2902(3) 0.47873(19) 0.26004(16) 0.0364(6) Uani 1 1 d .
H1A H 0.2074 0.4731 0.2093 0.044 Uiso 1 1 calc R
C2 C 0.3813(3) 0.53515(19) 0.26610(17) 0.0392(7) Uani 1 1 d .
H2A H 0.3587 0.5674 0.2203 0.047 Uiso 1 1 calc R
C3 C 0.5069(3) 0.54441(17) 0.34003(18) 0.0351(6) Uani 1 1 d .
C4 C 0.5297(3) 0.4967(2) 0.40536(18) 0.0453(8) Uani 1 1 d .
H4A H 0.6114 0.5017 0.4568 0.054 Uiso 1 1 calc R
C5 C 0.4339(3) 0.4419(2) 0.39569(17) 0.0423(7) Uani 1 1 d .
H5A H 0.4528 0.4110 0.4412 0.051 Uiso 1 1 calc R
C6 C 0.0995(3) 0.4478(2) 0.39464(18) 0.0453(7) Uani 1 1 d .
H6A H 0.1780 0.4246 0.4406 0.054 Uiso 1 1 calc R
C7 C 0.0266(3) 0.5035(2) 0.40695(18) 0.0471(8) Uani 1 1 d .
H7A H 0.0565 0.5169 0.4603 0.057 Uiso 1 1 calc R
C8 C -0.0908(3) 0.53988(19) 0.34089(18) 0.0382(7) Uani 1 1 d .
C9 C -0.1272(3) 0.5168(2) 0.26373(19) 0.0543(9) Uani 1 1 d .
H9A H -0.2050 0.5395 0.2168 0.065 Uiso 1 1 calc R
C10 C -0.0488(3) 0.4605(2) 0.25614(19) 0.0526(8) Uani 1 1 d .
H10A H -0.0759 0.4465 0.2035 0.063 Uiso 1 1 calc R
C11 C -0.1787(3) 0.5965(2) 0.35097(19) 0.0437(7) Uani 1 1 d .
H11A H -0.2189 0.6421 0.3091 0.052 Uiso 1 1 calc R
H11B H -0.1250 0.6251 0.4044 0.052 Uiso 1 1 calc R
C12 C -0.2890(3) 0.54264(19) 0.34381(19) 0.0394(7) Uani 1 1 d .
H12A H -0.3387 0.5112 0.2918 0.047 Uiso 1 1 calc R
H12B H -0.2482 0.4992 0.3876 0.047 Uiso 1 1 calc R
C13 C -0.3852(3) 0.59844(19) 0.3487(2) 0.0434(7) Uani 1 1 d .
H13A H -0.3362 0.6290 0.4011 0.052 Uiso 1 1 calc R
H13B H -0.4253 0.6425 0.3054 0.052 Uiso 1 1 calc R
C14 C 0.3537(3) 0.22842(19) 0.41078(17) 0.0362(6) Uani 1 1 d .
C15 C 0.4590(3) 0.16542(18) 0.46850(16) 0.0363(6) Uani 1 1 d .
C16 C 0.5360(3) 0.1210(2) 0.45336(18) 0.0453(7) Uani 1 1 d .
C17 C 0.5126(3) 0.1411(2) 0.55205(17) 0.0405(7) Uani 1 1 d .
C18 C 0.4696(3) 0.16147(19) 0.60419(18) 0.0424(7) Uani 1 1 d .
C19 C 0.5650(4) 0.1695(2) 0.68940(19) 0.0537(8) Uani 1 1 d .
H19A H 0.6553 0.1672 0.7124 0.064 Uiso 1 1 calc R
C20 C 0.5244(5) 0.1810(2) 0.7398(2) 0.0650(11) Uani 1 1 d .
H20A H 0.5880 0.1860 0.7965 0.078 Uiso 1 1 calc R
C21 C 0.3930(5) 0.1850(2) 0.7071(2) 0.0655(11) Uani 1 1 d .
H21A H 0.3670 0.1932 0.7413 0.079 Uiso 1 1 calc R
C22 C 0.2981(4) 0.1769(2) 0.6234(2) 0.0625(10) Uani 1 1 d .
H22A H 0.2081 0.1789 0.6012 0.075 Uiso 1 1 calc R
C23 C 0.3360(3) 0.1657(2) 0.5720(2) 0.0515(8) Uani 1 1 d .
H23A H 0.2712 0.1610 0.5155 0.062 Uiso 1 1 calc R
C24 C 0.5396(3) 0.1120(3) 0.3817(2) 0.0595(9) Uani 1 1 d .
H24A H 0.6116 0.0737 0.3959 0.089 Uiso 1 1 calc R
H24B H 0.5526 0.1688 0.3668 0.089 Uiso 1 1 calc R
H24C H 0.4569 0.0875 0.3360 0.089 Uiso 1 1 calc R
C25 C -0.0102(3) 0.27708(19) 0.17216(17) 0.0374(7) Uani 1 1 d .
C26 C -0.1257(3) 0.23763(17) 0.09512(16) 0.0332(6) Uani 1 1 d .
C27 C -0.2181(3) 0.1872(2) 0.09155(18) 0.0439(7) Uani 1 1 d .
C28 C -0.1634(3) 0.23598(19) 0.01297(16) 0.0383(7) Uani 1 1 d .
C29 C -0.1061(3) 0.2770(2) -0.02601(16) 0.0418(7) Uani 1 1 d .
C30 C -0.0902(4) 0.2272(3) -0.0770(2) 0.0623(10) Uani 1 1 d .
H30A H -0.1094 0.1673 -0.0831 0.075 Uiso 1 1 calc R
C31 C -0.0465(4) 0.2651(3) -0.1189(2) 0.0764(12) Uani 1 1 d .
H31A H -0.0346 0.2306 -0.1520 0.092 Uiso 1 1 calc R
C32 C -0.0208(4) 0.3526(3) -0.1119(2) 0.0719(12) Uani 1 1 d .
H32A H 0.0089 0.3782 -0.1401 0.086 Uiso 1 1 calc R
C33 C -0.0386(4) 0.4031(3) -0.0633(2) 0.0830(13) Uani 1 1 d .
H33A H -0.0230 0.4634 -0.0598 0.100 Uiso 1 1 calc R
C34 C -0.0799(4) 0.3656(3) -0.0189(2) 0.0636(10) Uani 1 1 d .
H34A H -0.0894 0.4002 0.0152 0.076 Uiso 1 1 calc R
C35 C -0.2440(4) 0.1586(3) 0.1509(2) 0.0653(10) Uani 1 1 d .
H35A H -0.3216 0.1216 0.1233 0.098 Uiso 1 1 calc R
H35B H -0.2586 0.2093 0.1729 0.098 Uiso 1 1 calc R
H35C H -0.1685 0.1263 0.1949 0.098 Uiso 1 1 calc R

loop_
_atom_site_aniso_label
_atom_site_aniso_U_11
_atom_site_aniso_U_22
_atom_site_aniso_U_33
_atom_site_aniso_U_23
_atom_site_aniso_U_13
_atom_site_aniso_U_12
Co1 0.0308(2) 0.0393(2) 0.0247(2) 0.00019(16) 0.01512(16) -0.00185(16)
O1 0.0589(13) 0.0503(13) 0.0266(11) 0.0066(9) 0.0203(10) 0.0087(10)
O2 0.0506(12) 0.0529(13) 0.0381(11) 0.0120(10) 0.0294(10) 0.0127(10)
O3 0.0575(13) 0.0768(16) 0.0416(13) 0.0083(12) 0.0275(11) 0.0268(12)
O4 0.0533(12) 0.0607(14) 0.0259(10) -0.0055(9) 0.0196(9) -0.0176(9)
O5 0.0421(11) 0.0603(13) 0.0310(10) -0.0092(10) 0.0203(9) -0.0195(10)
O6 0.0581(14) 0.0737(16) 0.0449(13) -0.0166(12) 0.0252(12) -0.0329(12)
N1 0.0286(11) 0.0363(12) 0.0270(11) 0.0019(10) 0.0159(10) 0.0023(9)
N2 0.0319(11) 0.0464(14) 0.0323(13) 0.0006(11) 0.0189(10) -0.0024(10)
N3 0.0624(17) 0.073(2) 0.0343(14) 0.0116(14) 0.0258(13) 0.0227(15)
N4 0.0581(17) 0.0737(19) 0.0331(14) -0.0133(14) 0.0215(13) -0.0247(15)
C1 0.0348(14) 0.0438(16) 0.0257(14) 0.0020(12) 0.0154(12) -0.0018(12)
C2 0.0481(16) 0.0422(16) 0.0342(15) 0.0037(13) 0.0282(14) -0.0005(13)
C3 0.0355(14) 0.0309(14) 0.0451(16) 0.0020(12) 0.0273(13) 0.0050(11)
C4 0.0292(14) 0.0525(18) 0.0378(16) 0.0099(14) 0.0111(13) -0.0024(13)
C5 0.0360(15) 0.0484(17) 0.0322(15) 0.0095(14) 0.0147(13) -0.0014(13)
C6 0.0329(14) 0.059(2) 0.0317(16) -0.0011(14) 0.0127(13) 0.0039(14)
C7 0.0433(16) 0.063(2) 0.0308(15) -0.0100(14) 0.0199(14) -0.0016(15)
C8 0.0358(14) 0.0393(16) 0.0427(16) -0.0049(13) 0.0251(13) -0.0070(12)
C9 0.0438(17) 0.074(2) 0.0359(17) 0.0071(16) 0.0186(14) 0.0208(16)
C10 0.0495(18) 0.075(2) 0.0296(16) 0.0044(15) 0.0215(15) 0.0147(16)
C11 0.0406(15) 0.0443(17) 0.0509(18) -0.0061(14) 0.0298(14) -0.0059(13)
C12 0.0372(14) 0.0384(16) 0.0445(16) 0.0008(13) 0.0253(13) 0.0010(12)
C13 0.0420(16) 0.0368(16) 0.0567(19) 0.0014(14) 0.0322(15) -0.0017(13)
C14 0.0346(14) 0.0412(16) 0.0292(15) 0.0021(12) 0.0170(12) -0.0043(12)
C15 0.0387(15) 0.0415(16) 0.0250(14) 0.0028(12) 0.0170(12) 0.0042(12)
C16 0.0436(16) 0.0530(19) 0.0325(16) 0.0022(14) 0.0191(14) 0.0044(15)
C17 0.0419(16) 0.0433(16) 0.0295(15) 0.0054(13) 0.0176(13) 0.0060(13)
C18 0.0561(18) 0.0395(16) 0.0326(16) 0.0081(13) 0.0270(14) 0.0060(14)
C19 0.067(2) 0.054(2) 0.0327(17) 0.0092(15) 0.0255(16) 0.0092(16)
C20 0.109(3) 0.052(2) 0.0351(18) 0.0057(15) 0.044(2) 0.004(2)
C21 0.116(3) 0.047(2) 0.067(3) 0.0046(18) 0.072(3) -0.003(2)
C22 0.084(3) 0.056(2) 0.073(3) 0.0029(19) 0.061(2) -0.0048(18)
C23 0.062(2) 0.0508(19) 0.0465(18) 0.0011(16) 0.0350(17) -0.0025(16)
C24 0.063(2) 0.079(3) 0.0444(19) -0.0006(18) 0.0361(17) 0.0101(19)
C25 0.0373(14) 0.0450(17) 0.0293(15) -0.0052(13) 0.0195(12) -0.0010(13)
C26 0.0352(14) 0.0332(14) 0.0279(14) -0.0012(11) 0.0171(12) -0.0009(11)
C27 0.0440(16) 0.0473(18) 0.0343(16) -0.0069(13) 0.0200(14) -0.0106(13)
C28 0.0381(15) 0.0398(16) 0.0274(14) -0.0051(12) 0.0143(12) -0.0028(12)
C29 0.0430(16) 0.0501(18) 0.0246(14) 0.0007(13) 0.0159(13) -0.0003(14)
C30 0.085(3) 0.060(2) 0.055(2) 0.0076(18) 0.050(2) 0.0188(19)
C31 0.094(3) 0.103(4) 0.057(2) 0.019(2) 0.058(2) 0.032(3)
C32 0.072(2) 0.109(4) 0.043(2) 0.012(2) 0.0384(19) -0.005(2)
C33 0.111(3) 0.084(3) 0.057(2) -0.008(2) 0.051(2) -0.042(3)
C34 0.089(3) 0.065(2) 0.0435(19) -0.0103(17) 0.0429(19) -0.020(2)
C35 0.071(2) 0.074(3) 0.063(2) -0.0062(19) 0.047(2) -0.0240(19)

loop_
_atom_type_symbol
_atom_type_description
_atom_type_scat_dispersion_real
_atom_type_scat_dispersion_imag
_atom_type_scat_source
C C 0.0033 0.0016 'International Tables Vol C Tables 4.2.6.8 and 6.1.1.4'
Co Co 0.3494 0.9721 'International Tables Vol C Tables 4.2.6.8 and 6.1.1.4'
N N 0.0061 0.0033 'International Tables Vol C Tables 4.2.6.8 and 6.1.1.4'
O O 0.0106 0.0060 'International Tables Vol C Tables 4.2.6.8 and 6.1.1.4'
H H 0.0000 0.0000 'International Tables Vol C Tables 4.2.6.8 and 6.1.1.4'

loop_
_geom_angle_atom_site_label_1
_geom_angle_atom_site_label_2
_geom_angle_atom_site_label_3
_geom_angle
_geom_angle_site_symmetry_1
_geom_angle_site_symmetry_3
N1 Co1 O4 155.30(8) . .
N1 Co1 N2 94.72(9) . .
O4 Co1 N2 90.44(9) . .
N1 Co1 O1 94.09(8) . .
O4 Co1 O1 89.62(9) . .
N2 Co1 O1 158.70(9) . .
N1 Co1 O2 96.64(8) . .
O4 Co1 O2 106.35(8) . .
N2 Co1 O2 99.32(8) . .
O1 Co1 O2 60.37(7) . .
N1 Co1 O5 94.80(8) . .
O4 Co1 O5 60.55(7) . .
N2 Co1 O5 97.51(8) . .
O1 Co1 O5 101.04(8) . .
O2 Co1 O5 158.76(8) . .
N1 Co1 C25 124.83(9) . .
O4 Co1 C25 30.50(8) . .
N2 Co1 C25 94.87(9) . .
O1 Co1 C25 95.94(9) . .
O2 Co1 C25 134.73(9) . .
O5 Co1 C25 30.05(8) . .
N1 Co1 C14 96.19(8) . .
O4 Co1 C14 99.19(9) . .
N2 Co1 C14 129.18(9) . .
O1 Co1 C14 30.25(8) . .
O2 Co1 C14 30.12(8) . .
O5 Co1 C14 130.60(9) . .
C25 Co1 C14 117.90(9) . .
C14 O1 Co1 91.09(18) . .
C14 O2 Co1 89.12(16) . .
C16 O3 N3 108.3(2) . .
C25 O4 Co1 91.36(17) . .
C25 O5 Co1 87.40(16) . .
C27 O6 N4 108.9(2) . .
C5 N1 C1 116.7(2) . .
C5 N1 Co1 121.51(19) . .
C1 N1 Co1 121.49(17) . .
C10 N2 C6 116.1(3) . .
C10 N2 Co1 123.2(2) . .
C6 N2 Co1 120.64(19) . .
C17 N3 O3 106.2(2) . .
C28 N4 O6 105.8(2) . .
N1 C1 C2 123.3(2) . .
N1 C1 H1A 118.4 . .
C2 C1 H1A 118.4 . .
C1 C2 C3 120.4(3) . .
C1 C2 H2A 119.8 . .
C3 C2 H2A 119.8 . .
C4 C3 C2 115.8(2) . .
C4 C3 C13 121.3(3) . 1_655
C2 C3 C13 122.9(3) . 1_655
C5 C4 C3 121.1(3) . .
C5 C4 H4A 119.4 . .
C3 C4 H4A 119.4 . .
N1 C5 C4 122.7(3) . .
N1 C5 H5A 118.6 . .
C4 C5 H5A 118.6 . .
N2 C6 C7 123.6(3) . .
N2 C6 H6A 118.2 . .
C7 C6 H6A 118.2 . .
C6 C7 C8 120.6(3) . .
C6 C7 H7A 119.7 . .
C8 C7 H7A 119.7 . .
C7 C8 C9 115.8(3) . .
C7 C8 C11 122.6(3) . .
C9 C8 C11 121.5(3) . .
C10 C9 C8 120.4(3) . .
C10 C9 H9A 119.8 . .
C8 C9 H9A 119.8 . .
N2 C10 C9 123.5(3) . .
N2 C10 H10A 118.2 . .
C9 C10 H10A 118.2 . .
C8 C11 C12 111.7(2) . .
C8 C11 H11A 109.3 . .
C12 C11 H11A 109.3 . .
C8 C11 H11B 109.3 . .
C12 C11 H11B 109.3 . .
H11A C11 H11B 107.9 . .
C13 C12 C11 113.4(2) . .
C13 C12 H12A 108.9 . .
C11 C12 H12A 108.9 . .
C13 C12 H12B 108.9 . .
C11 C12 H12B 108.9 . .
H12A C12 H12B 107.7 . .
C3 C13 C12 112.2(2) 1_455 .
C3 C13 H13A 109.2 1_455 .
C12 C13 H13A 109.2 . .
C3 C13 H13B 109.2 1_455 .
C12 C13 H13B 109.2 . .
H13A C13 H13B 107.9 . .
O2 C14 O1 119.4(3) . .
O2 C14 C15 122.3(3) . .
O1 C14 C15 118.3(3) . .
O2 C14 Co1 60.77(14) . .
O1 C14 Co1 58.66(14) . .
C15 C14 Co1 176.4(2) . .
C16 C15 C17 104.0(2) . .
C16 C15 C14 124.4(3) . .
C17 C15 C14 131.5(3) . .
C15 C16 O3 110.6(3) . .
C15 C16 C24 135.1(3) . .
O3 C16 C24 114.3(3) . .
N3 C17 C15 110.9(3) . .
N3 C17 C18 116.8(3) . .
C15 C17 C18 132.1(3) . .
C23 C18 C19 118.5(3) . .
C23 C18 C17 121.7(3) . .
C19 C18 C17 119.6(3) . .
C20 C19 C18 119.8(3) . .
C20 C19 H19A 120.1 . .
C18 C19 H19A 120.1 . .
C21 C20 C19 120.8(3) . .
C21 C20 H20A 119.6 . .
C19 C20 H20A 119.6 . .
C20 C21 C22 120.0(4) . .
C20 C21 H21A 120.0 . .
C22 C21 H21A 120.0 . .
C21 C22 C23 120.3(4) . .
C21 C22 H22A 119.8 . .
C23 C22 H22A 119.8 . .
C22 C23 C18 120.6(3) . .
C22 C23 H23A 119.7 . .
C18 C23 H23A 119.7 . .
C16 C24 H24A 109.5 . .
C16 C24 H24B 109.5 . .
H24A C24 H24B 109.5 . .
C16 C24 H24C 109.5 . .
H24A C24 H24C 109.5 . .
H24B C24 H24C 109.5 . .
O5 C25 O4 120.7(3) . .
O5 C25 C26 121.9(3) . .
O4 C25 C26 117.5(3) . .
O5 C25 Co1 62.55(14) . .
O4 C25 Co1 58.14(14) . .
C26 C25 Co1 175.6(2) . .
C27 C26 C28 104.4(2) . .
C27 C26 C25 123.5(3) . .
C28 C26 C25 131.9(3) . .
O6 C27 C26 109.7(3) . .
O6 C27 C35 114.6(3) . .
C26 C27 C35 135.6(3) . .
N4 C28 C26 111.1(3) . .
N4 C28 C29 116.0(3) . .
C26 C28 C29 132.9(2) . .
C34 C29 C30 118.8(3) . .
C34 C29 C28 121.2(3) . .
C30 C29 C28 119.7(3) . .
C31 C30 C29 120.9(4) . .
C31 C30 H30A 119.5 . .
C29 C30 H30A 119.5 . .
C32 C31 C30 120.1(4) . .
C32 C31 H31A 119.9 . .
C30 C31 H31A 119.9 . .
C31 C32 C33 119.7(4) . .
C31 C32 H32A 120.1 . .
C33 C32 H32A 120.1 . .
C32 C33 C34 121.0(4) . .
C32 C33 H33A 119.5 . .
C34 C33 H33A 119.5 . .
C29 C34 C33 119.3(4) . .
C29 C34 H34A 120.3 . .
C33 C34 H34A 120.3 . .
C27 C35 H35A 109.5 . .
C27 C35 H35B 109.5 . .
H35A C35 H35B 109.5 . .
C27 C35 H35C 109.5 . .
H35A C35 H35C 109.5 . .
H35B C35 H35C 109.5 . .

loop_
_geom_bond_atom_site_label_1
_geom_bond_atom_site_label_2
_geom_bond_distance
_geom_bond_site_symmetry_2
Co1 N1 2.091(2) .
Co1 O4 2.115(2) .
Co1 N2 2.115(2) .
Co1 O1 2.145(2) .
Co1 O2 2.1914(19) .
Co1 O5 2.212(2) .
Co1 C25 2.490(3) .
Co1 C14 2.511(3) .
O1 C14 1.265(3) .
O2 C14 1.260(3) .
O3 C16 1.352(4) .
O3 N3 1.413(3) .
O4 C25 1.264(3) .
O5 C25 1.248(3) .
O6 C27 1.345(4) .
O6 N4 1.407(4) .
N1 C5 1.335(3) .
N1 C1 1.341(3) .
N2 C10 1.332(4) .
N2 C6 1.337(4) .
N3 C17 1.311(4) .
N4 C28 1.305(4) .
C1 C2 1.370(4) .
C1 H1A 0.9300 .
C2 C3 1.386(4) .
C2 H2A 0.9300 .
C3 C4 1.380(4) .
C3 C13 1.497(4) 1_655
C4 C5 1.372(4) .
C4 H4A 0.9300 .
C5 H5A 0.9300 .
C6 C7 1.370(4) .
C6 H6A 0.9300 .
C7 C8 1.380(4) .
C7 H7A 0.9300 .
C8 C9 1.385(4) .
C8 C11 1.501(4) .
C9 C10 1.375(4) .
C9 H9A 0.9300 .
C10 H10A 0.9300 .
C11 C12 1.533(4) .
C11 H11A 0.9700 .
C11 H11B 0.9700 .
C12 C13 1.522(4) .
C12 H12A 0.9700 .
C12 H12B 0.9700 .
C13 C3 1.497(4) 1_455
C13 H13A 0.9700 .
C13 H13B 0.9700 .
C14 C15 1.476(4) .
C15 C16 1.350(4) .
C15 C17 1.446(4) .
C16 C24 1.483(4) .
C17 C18 1.473(4) .
C18 C23 1.387(4) .
C18 C19 1.399(4) .
C19 C20 1.395(5) .
C19 H19A 0.9300 .
C20 C21 1.357(6) .
C20 H20A 0.9300 .
C21 C22 1.377(6) .
C21 H21A 0.9300 .
C22 C23 1.384(5) .
C22 H22A 0.9300 .
C23 H23A 0.9300 .
C24 H24A 0.9600 .
C24 H24B 0.9600 .
C24 H24C 0.9600 .
C25 C26 1.480(4) .
C26 C27 1.351(4) .
C26 C28 1.432(4) .
C27 C35 1.481(5) .
C28 C29 1.481(4) .
C29 C34 1.371(5) .
C29 C30 1.385(4) .
C30 C31 1.379(5) .
C30 H30A 0.9300 .
C31 C32 1.354(6) .
C31 H31A 0.9300 .
C32 C33 1.365(6) .
C32 H32A 0.9300 .
C33 C34 1.397(5) .
C33 H33A 0.9300 .
C34 H34A 0.9300 .
C35 H35A 0.9600 .
C35 H35B 0.9600 .
C35 H35C 0.9600 .
